data_2023063
loop_
_publ_author_name
'Li, Victor'
'Yap, Glenn P. A.'
'Ni, Chaoying'

_publ_section_title
;
 Crystal structure of
 (<i>S</i>)-5-(3-acetyl-5-chloro-2-ethoxy-6-fluorophenyl)-2-oxazolidinone.
;
_journal_coeditor_code JY2039
_journal_issue 'Pt 4'
_journal_name_full 'Acta crystallographica. Section E, Crystallographic communications'
_journal_page_first 375
_journal_page_last 377
_journal_paper_doi 10.1107/S2056989024001920
_journal_volume 80
_journal_year 2024
_chemical_absolute_configuration ad
_chemical_formula_iupac 'C13 H13 Cl F N O4'
_chemical_formula_moiety 'C13 H13 Cl F N O4'
_chemical_formula_sum 'C13 H13 Cl F N O4'
_chemical_formula_weight 301.69
_chemical_name_systematic (<i>S</i>)-5-(3-acetyl-5-chloro-2-ethoxy-6-fluorophenyl)-2-oxazolidinone
_space_group_crystal_system monoclinic
_space_group_IT_number 4
_space_group_name_Hall 'P 2yb'
_space_group_name_H-M_alt 'P 1 21 1'
_atom_sites_solution_hydrogens mixed
_atom_sites_solution_primary dual
_audit_creation_method
;
Olex2 1.5
(compiled 2023.08.24 svn.re1ec1418 for OlexSys, GUI svn.r6817)
;
_cell_angle_alpha 90
_cell_angle_beta 101.446(3)
_cell_angle_gamma 90
_cell_formula_units_Z 2
_cell_length_a 7.8729(12)
_cell_length_b 5.5655(8)
_cell_length_c 15.492(2)
_cell_measurement_reflns_used 9877
_cell_measurement_temperature 100.00
_cell_measurement_theta_max 72.031
_cell_measurement_theta_min 2.910
_cell_volume 665.31(16)
_computing_cell_refinement
;
SAINT V8.40B (Bruker, 2016)
;
_computing_data_collection
;
APEX4 (Bruker, 2021)
;
_computing_data_reduction
;
SAINT V8.40B (Bruker, 2016)
;
_computing_molecular_graphics
;
Olex2 1.5 (Dolomanov <i>et al.</i>,  2009)
;
_computing_publication_material
;
Olex2 1.5 (Dolomanov <i>et al.</i>,  2009)
;
_computing_structure_refinement
;
<i>SHELXL2019/3</i> (Sheldrick, 2015b)
;
_computing_structure_solution
;
<i>SHELXT2018/2</i> (Sheldrick, 2015a)
;
_diffrn_ambient_temperature 100.00
_diffrn_measured_fraction_theta_full 0.996
_diffrn_measured_fraction_theta_max 0.981
_diffrn_measurement_device_type 'Bruker Venture Photon III'
_diffrn_measurement_method 'area detector profiles from \f and \w scans'
_diffrn_radiation_type CuK\a
_diffrn_radiation_wavelength 1.54178
_diffrn_reflns_av_R_equivalents 0.0607
_diffrn_reflns_av_unetI/netI 0.0444
_diffrn_reflns_limit_h_max 9
_diffrn_reflns_limit_h_min -9
_diffrn_reflns_limit_k_max 6
_diffrn_reflns_limit_k_min -6
_diffrn_reflns_limit_l_max 19
_diffrn_reflns_limit_l_min -19
_diffrn_reflns_number 12247
_diffrn_reflns_theta_full 67.679
_diffrn_reflns_theta_max 72.857
_diffrn_reflns_theta_min 2.910
_diffrn_source_current 1.2
_diffrn_source_power 0.06
_diffrn_source_voltage 50.0
_exptl_absorpt_coefficient_mu 2.797
_exptl_absorpt_correction_T_max 0.7536
_exptl_absorpt_correction_T_min 0.5226
_exptl_absorpt_correction_type multi-scan
_exptl_absorpt_process_details
;
(SADABS; Krause et al., 2015)
;
_exptl_crystal_colour colourless
_exptl_crystal_density_diffrn 1.506
_exptl_crystal_description needle
_exptl_crystal_F_000 312
_exptl_crystal_size_max 0.413
_exptl_crystal_size_mid 0.098
_exptl_crystal_size_min 0.081
_refine_diff_density_max 0.437
_refine_diff_density_min -0.278
_refine_ls_abs_structure_details
;
Flack <i>x</i> determined using 1052 quotients
[(<i>I</i>^+^)-(<i>I</i>^-^)]/[(<i>I</i>^+^)+(<i>I</i>^-^)]
(Parsons <i>et al.</i>,  2013)
;
_refine_ls_abs_structure_Flack 0.009(11)
_refine_ls_extinction_method none
_refine_ls_goodness_of_fit_ref 1.083
_refine_ls_hydrogen_treatment mixed
_refine_ls_matrix_type full
_refine_ls_number_parameters 186
_refine_ls_number_reflns 2540
_refine_ls_number_restraints 1
_refine_ls_restrained_S_all 1.083
_refine_ls_R_factor_all 0.0511
_refine_ls_R_factor_gt 0.0498
_refine_ls_shift/su_max 0.000
_refine_ls_shift/su_mean 0.000
_refine_ls_structure_factor_coef Fsqd
_refine_ls_weighting_details 'w=1/[\s^2^(Fo^2^)+(0.0799P)^2^+0.4134P] where P=(Fo^2^+2Fc^2^)/3'
_refine_ls_weighting_scheme calc
_refine_ls_wR_factor_gt 0.1346
_refine_ls_wR_factor_ref 0.1356
_reflns_number_gt 2483
_reflns_number_total 2540
_reflns_threshold_expression 'I > 2\s(I)'
_cod_data_source_file jy2039.cif
_cod_data_source_block I
_cod_depositor_comments 'Adding full bibliography for 2023063.cif.'
_cod_original_cell_volume 665.31(17)
_cod_database_code 2023063
_shelx_space_group_comment
;
The symmetry employed for this shelxl refinement is uniquely defined
by the following loop, which should always be used as a source of
symmetry information in preference to the above space-group names.
They are only intended as comments.
;
_shelx_estimated_absorpt_t_min 0.391
_shelx_estimated_absorpt_t_max 0.805

loop_
_space_group_symop_operation_xyz
'x, y, z'
'-x, y+1/2, -z'

loop_
_atom_site_type_symbol
_atom_site_label
_atom_site_fract_x
_atom_site_fract_y
_atom_site_fract_z
_atom_site_U_iso_or_equiv
_atom_site_adp_type
_atom_site_calc_flag
_atom_site_occupancy
_atom_site_disorder_assembly
_atom_site_disorder_group
Cl Cl1 0.46325(14) -0.0030(2) 0.91489(7) 0.0449(3) Uani d 1 . .
F F1 0.3318(3) 0.1581(4) 0.73539(17) 0.0349(6) Uani d 1 . .
O O1 0.4236(3) 0.2441(5) 0.57659(19) 0.0301(6) Uani d 1 . .
O O2 0.1716(4) 0.0984(5) 0.50190(19) 0.0322(7) Uani d 1 . .
O O3 0.8242(3) 0.6319(5) 0.70925(19) 0.0289(6) Uani d 1 . .
O O4 0.9772(4) 0.7707(7) 0.9207(2) 0.0495(9) Uani d 1 . .
N N1 0.1913(5) 0.4736(7) 0.5652(2) 0.0353(8) Uani d 1 . .
H H1 0.090(7) 0.528(11) 0.557(3) 0.042 Uiso d 1 . .
C C1 0.2492(5) 0.2622(7) 0.5438(3) 0.0268(8) Uani d 1 . .
C C2 0.3247(6) 0.6254(8) 0.6146(4) 0.0493(13) Uani d 1 . .
H H2A 0.298858 0.669061 0.672563 0.059 Uiso calc 1 . .
H H2B 0.339997 0.773721 0.581675 0.059 Uiso calc 1 . .
C C3 0.4851(5) 0.4609(7) 0.6246(3) 0.0328(9) Uani d 1 . .
H H3 0.573730 0.539348 0.595815 0.039 Uiso calc 1 . .
C C4 0.5655(5) 0.4054(7) 0.7189(3) 0.0270(8) Uani d 1 . .
C C5 0.7273(5) 0.5032(8) 0.7582(3) 0.0275(8) Uani d 1 . .
C C6 0.7992(5) 0.4604(8) 0.8463(3) 0.0294(8) Uani d 1 . .
C C7 0.7180(6) 0.3066(8) 0.8952(3) 0.0321(9) Uani d 1 . .
H H7 0.769301 0.272687 0.954743 0.039 Uiso calc 1 . .
C C8 0.5617(5) 0.2021(8) 0.8570(3) 0.0304(9) Uani d 1 . .
C C9 0.4874(5) 0.2588(7) 0.7713(3) 0.0278(8) Uani d 1 . .
C C10 0.7841(5) 0.8849(8) 0.7014(3) 0.0353(10) Uani d 1 . .
H H10A 0.766791 0.949590 0.758510 0.042 Uiso calc 1 . .
H H10B 0.676577 0.911158 0.656942 0.042 Uiso calc 1 . .
C C11 0.9338(6) 1.0079(9) 0.6736(3) 0.0387(10) Uani d 1 . .
H H11A 0.957185 0.931322 0.620211 0.058 Uiso calc 1 . .
H H11B 1.036659 0.995249 0.720835 0.058 Uiso calc 1 . .
H H11C 0.905624 1.177735 0.661648 0.058 Uiso calc 1 . .
C C12 0.9720(6) 0.5739(8) 0.8859(3) 0.0345(9) Uani d 1 . .
C C13 1.1270(6) 0.4320(13) 0.8800(4) 0.0605(18) Uani d 1 . .
H H13A 1.231157 0.523590 0.905643 0.091 Uiso calc 1 . .
H H13B 1.127680 0.397057 0.818083 0.091 Uiso calc 1 . .
H H13C 1.125416 0.281004 0.912361 0.091 Uiso calc 1 . .

loop_
_atom_site_aniso_label
_atom_site_aniso_U_11
_atom_site_aniso_U_22
_atom_site_aniso_U_33
_atom_site_aniso_U_12
_atom_site_aniso_U_13
_atom_site_aniso_U_23
Cl1 0.0441(6) 0.0441(6) 0.0467(6) -0.0063(5) 0.0097(5) 0.0123(5)
F1 0.0204(11) 0.0352(14) 0.0458(14) -0.0082(9) -0.0014(9) 0.0003(11)
O1 0.0236(13) 0.0249(14) 0.0366(15) -0.0006(11) -0.0063(11) -0.0011(11)
O2 0.0284(14) 0.0259(14) 0.0369(15) -0.0028(11) -0.0062(12) -0.0021(12)
O3 0.0246(13) 0.0234(14) 0.0374(15) -0.0009(11) 0.0035(11) -0.0027(12)
O4 0.0407(18) 0.040(2) 0.059(2) -0.0019(15) -0.0109(16) -0.0079(16)
N1 0.0272(17) 0.0273(18) 0.044(2) 0.0064(16) -0.0101(14) -0.0030(16)
C1 0.0214(18) 0.0269(19) 0.0282(19) 0.0005(15) -0.0043(14) 0.0061(15)
C2 0.047(3) 0.023(2) 0.063(3) 0.007(2) -0.024(2) -0.003(2)
C3 0.031(2) 0.023(2) 0.039(2) -0.0033(16) -0.0072(17) 0.0025(16)
C4 0.0220(17) 0.0228(17) 0.033(2) 0.0010(14) -0.0024(15) 0.0008(15)
C5 0.0199(16) 0.0234(17) 0.036(2) 0.0001(15) -0.0007(14) -0.0027(17)
C6 0.0216(17) 0.031(2) 0.0322(19) 0.0010(15) -0.0037(14) -0.0037(16)
C7 0.0283(19) 0.037(2) 0.0278(19) 0.0033(16) -0.0029(16) -0.0010(16)
C8 0.0275(19) 0.027(2) 0.037(2) 0.0023(15) 0.0073(16) 0.0039(16)
C9 0.0158(16) 0.0233(18) 0.041(2) -0.0003(14) -0.0035(15) -0.0026(16)
C10 0.029(2) 0.025(2) 0.049(3) 0.0024(17) 0.0004(18) -0.0005(19)
C11 0.041(2) 0.028(2) 0.048(2) -0.0125(19) 0.0126(19) -0.008(2)
C12 0.030(2) 0.036(2) 0.032(2) -0.0060(17) -0.0048(16) -0.0022(17)
C13 0.025(2) 0.077(4) 0.075(4) -0.002(2) 0.001(2) -0.039(3)

loop_
_atom_type_symbol
_atom_type_description
_atom_type_scat_dispersion_real
_atom_type_scat_dispersion_imag
_atom_type_scat_source
C C 0.0181 0.0091 'International Tables Vol C Tables 4.2.6.8 and 6.1.1.4'
H H 0.0000 0.0000 'International Tables Vol C Tables 4.2.6.8 and 6.1.1.4'
N N 0.0311 0.0180 'International Tables Vol C Tables 4.2.6.8 and 6.1.1.4'
O O 0.0492 0.0322 'International Tables Vol C Tables 4.2.6.8 and 6.1.1.4'
F F 0.0727 0.0534 'International Tables Vol C Tables 4.2.6.8 and 6.1.1.4'
Cl Cl 0.3639 0.7018 'International Tables Vol C Tables 4.2.6.8 and 6.1.1.4'

loop_
_geom_angle_atom_site_label_1
_geom_angle_atom_site_label_2
_geom_angle_atom_site_label_3
_geom_angle_site_symmetry_1
_geom_angle_site_symmetry_3
_geom_angle
_geom_angle_publ_flag
C1 O1 C3 . . 109.7(3) ?
C5 O3 C10 . . 114.7(3) ?
C1 N1 H1 . . 130(4) ?
C1 N1 C2 . . 113.7(4) ?
C2 N1 H1 . . 116(4) ?
O2 C1 O1 . . 120.3(4) ?
O2 C1 N1 . . 129.7(4) ?
N1 C1 O1 . . 109.9(3) ?
N1 C2 H2A . . 111.4 ?
N1 C2 H2B . . 111.4 ?
N1 C2 C3 . . 101.6(4) ?
H2A C2 H2B . . 109.3 ?
C3 C2 H2A . . 111.4 ?
C3 C2 H2B . . 111.4 ?
O1 C3 C2 . . 105.0(3) ?
O1 C3 H3 . . 109.0 ?
O1 C3 C4 . . 111.1(3) ?
C2 C3 H3 . . 109.0 ?
C4 C3 C2 . . 113.4(4) ?
C4 C3 H3 . . 109.0 ?
C5 C4 C3 . . 120.7(4) ?
C9 C4 C3 . . 122.9(3) ?
C9 C4 C5 . . 116.5(3) ?
O3 C5 C4 . . 121.1(3) ?
O3 C5 C6 . . 117.8(3) ?
C6 C5 C4 . . 121.0(4) ?
C5 C6 C12 . . 118.9(4) ?
C7 C6 C5 . . 120.1(4) ?
C7 C6 C12 . . 120.9(4) ?
C6 C7 H7 . . 120.1 ?
C6 C7 C8 . . 119.7(4) ?
C8 C7 H7 . . 120.1 ?
C7 C8 Cl1 . . 120.6(3) ?
C9 C8 Cl1 . . 120.2(3) ?
C9 C8 C7 . . 119.2(4) ?
F1 C9 C4 . . 118.2(3) ?
F1 C9 C8 . . 118.4(4) ?
C8 C9 C4 . . 123.3(4) ?
O3 C10 H10A . . 110.2 ?
O3 C10 H10B . . 110.2 ?
O3 C10 C11 . . 107.4(4) ?
H10A C10 H10B . . 108.5 ?
C11 C10 H10A . . 110.2 ?
C11 C10 H10B . . 110.2 ?
C10 C11 H11A . . 109.5 ?
C10 C11 H11B . . 109.5 ?
C10 C11 H11C . . 109.5 ?
H11A C11 H11B . . 109.5 ?
H11A C11 H11C . . 109.5 ?
H11B C11 H11C . . 109.5 ?
O4 C12 C6 . . 120.2(4) ?
O4 C12 C13 . . 123.7(4) ?
C13 C12 C6 . . 116.1(4) ?
C12 C13 H13A . . 109.5 ?
C12 C13 H13B . . 109.5 ?
C12 C13 H13C . . 109.5 ?
H13A C13 H13B . . 109.5 ?
H13A C13 H13C . . 109.5 ?
H13B C13 H13C . . 109.5 ?

loop_
_geom_bond_atom_site_label_1
_geom_bond_atom_site_label_2
_geom_bond_site_symmetry_2
_geom_bond_distance
_geom_bond_publ_flag
Cl1 C8 . 1.727(4) ?
F1 C9 . 1.361(4) ?
O1 C1 . 1.370(5) ?
O1 C3 . 1.449(5) ?
O2 C1 . 1.211(5) ?
O3 C5 . 1.378(5) ?
O3 C10 . 1.443(5) ?
O4 C12 . 1.217(6) ?
N1 H1 . 0.84(6) ?
N1 C1 . 1.328(6) ?
N1 C2 . 1.443(6) ?
C2 H2A . 0.9900 ?
C2 H2B . 0.9900 ?
C2 C3 . 1.542(6) ?
C3 H3 . 1.0000 ?
C3 C4 . 1.505(5) ?
C4 C5 . 1.408(5) ?
C4 C9 . 1.379(6) ?
C5 C6 . 1.392(6) ?
C6 C7 . 1.380(6) ?
C6 C12 . 1.515(5) ?
C7 H7 . 0.9500 ?
C7 C8 . 1.383(6) ?
C8 C9 . 1.377(6) ?
C10 H10A . 0.9900 ?
C10 H10B . 0.9900 ?
C10 C11 . 1.498(6) ?
C11 H11A . 0.9800 ?
C11 H11B . 0.9800 ?
C11 H11C . 0.9800 ?
C12 C13 . 1.472(7) ?
C13 H13A . 0.9800 ?
C13 H13B . 0.9800 ?
C13 H13C . 0.9800 ?

loop_
_geom_hbond_atom_site_label_D
_geom_hbond_atom_site_label_H
_geom_hbond_atom_site_label_A
_geom_hbond_site_symmetry_A
_geom_hbond_distance_DH
_geom_hbond_distance_HA
_geom_hbond_distance_DA
_geom_hbond_angle_DHA
_geom_hbond_publ_flag
N1 H1 O2 2_556 0.84(6) 2.12(6) 2.923(4) 161(5) yes

loop_
_geom_torsion_atom_site_label_1
_geom_torsion_atom_site_label_2
_geom_torsion_atom_site_label_3
_geom_torsion_atom_site_label_4
_geom_torsion_site_symmetry_1
_geom_torsion_site_symmetry_2
_geom_torsion_site_symmetry_3
_geom_torsion_site_symmetry_4
_geom_torsion
_geom_torsion_publ_flag
Cl1 C8 C9 F1 . . . . 3.0(5) ?
Cl1 C8 C9 C4 . . . . -174.5(3) ?
O1 C3 C4 C5 . . . . 132.4(4) ?
O1 C3 C4 C9 . . . . -47.5(5) ?
O3 C5 C6 C7 . . . . -171.5(4) ?
O3 C5 C6 C12 . . . . 5.1(6) ?
N1 C2 C3 O1 . . . . 2.5(5) ?
N1 C2 C3 C4 . . . . -119.0(4) ?
C1 O1 C3 C2 . . . . -2.1(5) ?
C1 O1 C3 C4 . . . . 120.9(4) ?
C1 N1 C2 C3 . . . . -2.3(6) ?
C2 N1 C1 O1 . . . . 1.1(5) ?
C2 N1 C1 O2 . . . . -178.7(5) ?
C2 C3 C4 C5 . . . . -109.5(4) ?
C2 C3 C4 C9 . . . . 70.5(5) ?
C3 O1 C1 O2 . . . . -179.4(4) ?
C3 O1 C1 N1 . . . . 0.8(4) ?
C3 C4 C5 O3 . . . . -6.6(6) ?
C3 C4 C5 C6 . . . . 177.4(4) ?
C3 C4 C9 F1 . . . . 0.9(6) ?
C3 C4 C9 C8 . . . . 178.4(4) ?
C4 C5 C6 C7 . . . . 4.6(6) ?
C4 C5 C6 C12 . . . . -178.7(4) ?
C5 O3 C10 C11 . . . . 161.8(3) ?
C5 C4 C9 F1 . . . . -179.1(3) ?
C5 C4 C9 C8 . . . . -1.6(6) ?
C5 C6 C7 C8 . . . . -2.3(6) ?
C5 C6 C12 O4 . . . . 90.6(5) ?
C5 C6 C12 C13 . . . . -89.9(6) ?
C6 C7 C8 Cl1 . . . . 176.6(3) ?
C6 C7 C8 C9 . . . . -1.7(6) ?
C7 C6 C12 O4 . . . . -92.8(6) ?
C7 C6 C12 C13 . . . . 86.7(6) ?
C7 C8 C9 F1 . . . . -178.7(4) ?
C7 C8 C9 C4 . . . . 3.8(6) ?
C9 C4 C5 O3 . . . . 173.4(4) ?
C9 C4 C5 C6 . . . . -2.6(6) ?
C10 O3 C5 C4 . . . . 87.1(5) ?
C10 O3 C5 C6 . . . . -96.8(4) ?
C12 C6 C7 C8 . . . . -178.9(4) ?
